data_7102516
loop_
_publ_author_name
'Harding, Lindsay P'
'Jeffery, John C'
'Riis-Johannessen, T'
'Rice, Craig R'
'Zeng, Zuotao'

_publ_section_title
;
 Anion control of ligand self-recognition in a triple helical array.
;
_journal_issue 6
_journal_name_full 'Chemical communications (Cambridge, England)'
_journal_page_first 654
_journal_page_last 655
_journal_paper_doi 10.1039/b313218h
_journal_year 2004
_chemical_formula_sum 'C94 H108 Cl4 Co2 N18 O38 S6'
_chemical_formula_weight 2550.00
_chemical_name_systematic
;
?
;
_space_group_IT_number 4
_symmetry_cell_setting monoclinic
_symmetry_space_group_name_Hall 'P 2yb'
_symmetry_space_group_name_H-M 'P 1 21 1'
_atom_sites_solution_hydrogens geom
_atom_sites_solution_primary direct
_atom_sites_solution_secondary difmap
_audit_creation_method SHELXL-97
_cell_angle_alpha 90.00
_cell_angle_beta 92.147(4)
_cell_angle_gamma 90.00
_cell_formula_units_Z 2
_cell_length_a 21.411(4)
_cell_length_b 12.431(2)
_cell_length_c 21.874(4)
_cell_measurement_reflns_used 11762
_cell_measurement_temperature 173(2)
_cell_measurement_theta_max 49.263
_cell_measurement_theta_min 5.265
_cell_volume 5817.8(18)
_computing_cell_refinement 'SAINT (Bruker, 2001)'
_computing_data_collection 'SMART (Bruker, 2001)'
_computing_data_reduction 'SHELXTL (Bruker, 2001)'
_computing_molecular_graphics 'SHELXTL (Bruker, 2001)'
_computing_publication_material 'SHELXTL (Bruker, 2001)'
_computing_structure_refinement 'SHELXTL (Bruker, 2001)'
_computing_structure_solution 'SHELXTL (Bruker, 2001)'
_diffrn_ambient_temperature 173(2)
_diffrn_detector_area_resol_mean 0.82
_diffrn_measured_fraction_theta_full 0.997
_diffrn_measured_fraction_theta_max 0.997
_diffrn_measurement_device_type 'CCD area detector'
_diffrn_measurement_method 'frames each covering 0.3\% in\w'
_diffrn_radiation_monochromator graphite
_diffrn_radiation_source 'fine-focus sealed tube'
_diffrn_radiation_type MoK\a
_diffrn_radiation_wavelength 0.71073
_diffrn_reflns_av_R_equivalents 0.0738
_diffrn_reflns_av_sigmaI/netI 0.1267
_diffrn_reflns_limit_h_max 27
_diffrn_reflns_limit_h_min -27
_diffrn_reflns_limit_k_max 15
_diffrn_reflns_limit_k_min -16
_diffrn_reflns_limit_l_max 28
_diffrn_reflns_limit_l_min -28
_diffrn_reflns_number 61797
_diffrn_reflns_theta_full 27.51
_diffrn_reflns_theta_max 27.51
_diffrn_reflns_theta_min 1.31
_exptl_absorpt_coefficient_mu 0.573
_exptl_absorpt_correction_T_max 0.96
_exptl_absorpt_correction_T_min 0.80
_exptl_absorpt_correction_type multi-scan
_exptl_absorpt_process_details 'SADABS (Sheldrick, 1996)'
_exptl_crystal_colour orange
_exptl_crystal_density_diffrn 1.456
_exptl_crystal_density_method 'not measured'
_exptl_crystal_description block
_exptl_crystal_F_000 2640
_exptl_crystal_size_max 0.2
_exptl_crystal_size_mid 0.1
_exptl_crystal_size_min 0.1
_refine_diff_density_max 1.392
_refine_diff_density_min -0.633
_refine_diff_density_rms 0.147
_refine_ls_abs_structure_details 'Flack H D (1983), Acta Cryst. A39, 876-881'
_refine_ls_abs_structure_Flack -0.015(15)
_refine_ls_extinction_method none
_refine_ls_goodness_of_fit_ref 0.987
_refine_ls_hydrogen_treatment mixed
_refine_ls_matrix_type full
_refine_ls_number_parameters 1534
_refine_ls_number_reflns 26081
_refine_ls_number_restraints 24
_refine_ls_restrained_S_all 0.987
_refine_ls_R_factor_all 0.1277
_refine_ls_R_factor_gt 0.0641
_refine_ls_shift/su_max 0.028
_refine_ls_shift/su_mean 0.001
_refine_ls_structure_factor_coef Fsqd
_refine_ls_weighting_details 'calc w=1/[\s^2^(Fo^2^)+(0.1020P)^2^+0.0000P] where P=(Fo^2^+2Fc^2^)/3'
_refine_ls_weighting_scheme calc
_refine_ls_wR_factor_gt 0.1585
_refine_ls_wR_factor_ref 0.1902
_reflns_number_gt 15554
_reflns_number_total 26081
_reflns_threshold_expression >2sigma(I)
_cod_data_source_file b313218h.txt
_cod_data_source_block craigim
_cod_original_sg_symbol_H-M P2(1)
_cod_database_code 7102516

loop_
_symmetry_equiv_pos_as_xyz
'x, y, z'
'-x, y+1/2, -z'

loop_
_atom_site_label
_atom_site_type_symbol
_atom_site_fract_x
_atom_site_fract_y
_atom_site_fract_z
_atom_site_U_iso_or_equiv
_atom_site_adp_type
_atom_site_occupancy
_atom_site_symmetry_multiplicity
_atom_site_calc_flag
_atom_site_refinement_flags
_atom_site_disorder_assembly
_atom_site_disorder_group
Co1 Co 0.21538(3) 0.47454(6) 0.46811(3) 0.02077(18) Uani 1 1 d . . .
N11 N 0.1699(2) 0.6191(4) 0.4364(2) 0.0221(11) Uani 1 1 d . . .
C12 C 0.1215(3) 0.6518(5) 0.4705(3) 0.0249(13) Uani 1 1 d . . .
C13 C 0.0906(3) 0.7489(5) 0.4591(3) 0.0345(16) Uani 1 1 d . . .
H1 H 0.0553 0.7671 0.4804 0.041 Uiso 1 1 calc R . .
C14 C 0.1135(3) 0.8178(6) 0.4154(3) 0.0418(18) Uani 1 1 d . . .
H2 H 0.0944 0.8840 0.4081 0.050 Uiso 1 1 calc R . .
C15 C 0.1651(3) 0.7876(5) 0.3826(3) 0.0335(15) Uani 1 1 d . . .
C16 C 0.1900(3) 0.6889(5) 0.3933(3) 0.0238(13) Uani 1 1 d . . .
H3 H 0.2230 0.6673 0.3697 0.029 Uiso 1 1 calc R . .
N21 N 0.1425(2) 0.4960(4) 0.5318(2) 0.0259(12) Uani 1 1 d . . .
C22 C 0.1195(3) 0.4388(5) 0.5803(3) 0.0276(14) Uani 1 1 d . . .
C23 C 0.0683(3) 0.4833(7) 0.6052(3) 0.0390(17) Uani 1 1 d . . .
H4 H 0.0476 0.4545 0.6381 0.047 Uiso 1 1 calc R . .
S24 S 0.04722(8) 0.59927(16) 0.56779(8) 0.0377(4) Uani 1 1 d . . .
C25 C 0.1070(3) 0.5818(5) 0.5196(3) 0.0249(14) Uani 1 1 d . . .
N51 N 0.1591(2) 0.3559(4) 0.4263(2) 0.0223(11) Uani 1 1 d . . .
C52 C 0.1755(3) 0.2521(5) 0.4379(3) 0.0253(14) Uani 1 1 d . . .
C53 C 0.1443(3) 0.1650(5) 0.4136(3) 0.0353(16) Uani 1 1 d . . .
H5 H 0.1567 0.0951 0.4232 0.042 Uiso 1 1 calc R . .
C54 C 0.0935(3) 0.1853(6) 0.3739(3) 0.0369(17) Uani 1 1 d . . .
H6 H 0.0710 0.1281 0.3566 0.044 Uiso 1 1 calc R . .
C55 C 0.0759(3) 0.2900(5) 0.3598(3) 0.0286(14) Uani 1 1 d . . .
C56 C 0.1097(3) 0.3730(5) 0.3883(3) 0.0273(14) Uani 1 1 d . . .
H7 H 0.0973 0.4436 0.3805 0.033 Uiso 1 1 calc R . .
N61 N 0.2619(2) 0.3265(4) 0.4996(2) 0.0231(11) Uani 1 1 d . . .
C62 C 0.3205(3) 0.3001(5) 0.5241(3) 0.0271(14) Uani 1 1 d . . .
C63 C 0.3344(3) 0.1917(6) 0.5191(3) 0.0368(17) Uani 1 1 d . . .
H8 H 0.3709 0.1598 0.5348 0.044 Uiso 1 1 calc R . .
S64 S 0.27656(9) 0.12500(14) 0.48073(10) 0.0442(5) Uani 1 1 d . . .
C65 C 0.2344(3) 0.2418(5) 0.4740(3) 0.0272(14) Uani 1 1 d . . .
N91 N 0.2831(2) 0.4623(4) 0.3986(2) 0.0206(10) Uani 1 1 d . . .
C92 C 0.3345(3) 0.5247(5) 0.4081(3) 0.0212(13) Uani 1 1 d . . .
C93 C 0.3869(3) 0.5153(5) 0.3728(3) 0.0288(14) Uani 1 1 d . . .
H9 H 0.4203 0.5627 0.3780 0.035 Uiso 1 1 calc R . .
C94 C 0.3881(3) 0.4329(5) 0.3292(3) 0.0294(14) Uani 1 1 d . . .
H10 H 0.4234 0.4220 0.3066 0.035 Uiso 1 1 calc R . .
C95 C 0.3362(3) 0.3682(5) 0.3204(3) 0.0248(13) Uani 1 1 d . . .
C96 C 0.2851(3) 0.3870(5) 0.3553(3) 0.0257(14) Uani 1 1 d . . .
H11 H 0.2498 0.3445 0.3482 0.031 Uiso 1 1 calc R . .
N101 N 0.2858(2) 0.5867(4) 0.5004(2) 0.0249(11) Uani 1 1 d . . .
C102 C 0.2883(3) 0.6678(5) 0.5433(3) 0.0218(13) Uani 1 1 d . . .
C103 C 0.3345(3) 0.7423(5) 0.5354(3) 0.0271(14) Uani 1 1 d . . .
H12 H 0.3419 0.8016 0.5605 0.033 Uiso 1 1 calc R . .
S104 S 0.37652(8) 0.71064(13) 0.47296(7) 0.0301(4) Uani 1 1 d . . .
C105 C 0.3300(3) 0.5993(5) 0.4601(3) 0.0231(13) Uani 1 1 d . . .
C200 C 0.1949(4) 0.8702(6) 0.3439(3) 0.0414(18) Uani 1 1 d . . .
O201 O 0.1894(3) 0.9664(5) 0.3575(3) 0.079(2) Uani 1 1 d . . .
N202 N 0.2294(3) 0.8350(4) 0.2985(2) 0.0360(14) Uani 1 1 d . . .
H13 H 0.2291 0.7679 0.2889 0.043 Uiso 1 1 calc R . .
C203 C 0.2677(3) 0.9101(6) 0.2651(3) 0.0381(17) Uani 1 1 d . . .
H14 H 0.2550 0.9830 0.2763 0.046 Uiso 1 1 calc R . .
C204 C 0.3397(4) 0.8978(7) 0.2840(4) 0.054(2) Uani 1 1 d . . .
H15 H 0.3625 0.9459 0.2572 0.065 Uiso 1 1 calc R . .
C205 C 0.3630(4) 0.7855(7) 0.2721(5) 0.066(3) Uani 1 1 d . . .
H16A H 0.4076 0.7834 0.2786 0.099 Uiso 1 1 calc R . .
H17B H 0.3523 0.7656 0.2306 0.099 Uiso 1 1 calc R . .
H18C H 0.3440 0.7361 0.2995 0.099 Uiso 1 1 calc R . .
C206 C 0.3518(5) 0.9389(8) 0.3496(4) 0.070(3) Uani 1 1 d . . .
H19D H 0.3350 0.8886 0.3780 0.105 Uiso 1 1 calc R . .
H20E H 0.3319 1.0076 0.3542 0.105 Uiso 1 1 calc R . .
H21F H 0.3959 0.9463 0.3577 0.105 Uiso 1 1 calc R . .
C207 C 0.2579(4) 0.8994(6) 0.1953(3) 0.0427(18) Uani 1 1 d . . .
O208 O 0.2803(3) 0.9616(5) 0.1598(2) 0.0594(15) Uani 1 1 d . . .
O209 O 0.2242(2) 0.8148(4) 0.1800(2) 0.0438(13) Uani 1 1 d . . .
C210 C 0.2122(5) 0.8033(8) 0.1144(4) 0.070(3) Uani 1 1 d . . .
H22A H 0.1857 0.8608 0.0999 0.105 Uiso 1 1 calc R . .
H23B H 0.1919 0.7356 0.1061 0.105 Uiso 1 1 calc R . .
H24C H 0.2510 0.8057 0.0939 0.105 Uiso 1 1 calc R . .
C211 C 0.0207(3) 0.3107(6) 0.3161(3) 0.0348(16) Uani 1 1 d . . .
O212 O -0.0200(2) 0.2407(4) 0.3087(2) 0.0367(12) Uani 1 1 d . . .
N213 N 0.0177(3) 0.4049(5) 0.2886(3) 0.0433(16) Uani 1 1 d . . .
H25 H 0.0498 0.4466 0.2900 0.052 Uiso 1 1 calc R . .
C214 C -0.0386(3) 0.4392(7) 0.2560(3) 0.049(2) Uani 1 1 d . B .
H26 H -0.0721 0.4375 0.2853 0.059 Uiso 1 1 calc R . .
C215 C -0.0345(4) 0.5543(6) 0.2330(4) 0.065(3) Uani 1 1 d D . .
H27 H -0.0166 0.6030 0.2643 0.078 Uiso 0.60 1 calc PR A 1
H28 H -0.0009 0.5639 0.2043 0.078 Uiso 0.40 1 d PR A 2
C216 C -0.0952(4) 0.5921(6) 0.2080(4) 0.182(9) Uani 1 1 d RD B .
H29D H -0.1255 0.5884 0.2392 0.272 Uiso 1 1 calc R . .
H30E H -0.1084 0.5474 0.1741 0.272 Uiso 1 1 calc R . .
H31F H -0.0914 0.6651 0.1944 0.272 Uiso 1 1 calc R . .
C21A C -0.0002(7) 0.5590(14) 0.1747(6) 0.076(5) Uani 0.60 1 d PD B 1
H32A H 0.0001 0.6318 0.1600 0.114 Uiso 0.60 1 calc PR B 1
H33B H -0.0207 0.5136 0.1447 0.114 Uiso 0.60 1 calc PR B 1
H34C H 0.0420 0.5348 0.1821 0.114 Uiso 0.60 1 calc PR B 1
C21B C -0.0304(10) 0.6326(15) 0.2845(8) 0.063(6) Uani 0.40 1 d PD B 2
H35D H -0.0183 0.5958 0.3216 0.094 Uiso 0.40 1 calc PR B 2
H36E H -0.0704 0.6660 0.2889 0.094 Uiso 0.40 1 calc PR B 2
H37F H 0.0001 0.6867 0.2760 0.094 Uiso 0.40 1 calc PR B 2
C218 C -0.0566(5) 0.3603(8) 0.2058(4) 0.063(2) Uani 1 1 d . . .
O219 O -0.1098(3) 0.3393(8) 0.1923(3) 0.102(3) Uani 1 1 d . B .
O220 O -0.0059(3) 0.3262(6) 0.1763(3) 0.082(2) Uani 1 1 d . B .
C221 C -0.0205(7) 0.2558(13) 0.1232(5) 0.134(6) Uani 1 1 d . . .
H38A H -0.0379 0.1894 0.1371 0.202 Uiso 1 1 calc R B .
H39B H 0.0170 0.2413 0.1020 0.202 Uiso 1 1 calc R . .
H40C H -0.0502 0.2910 0.0960 0.202 Uiso 1 1 calc R . .
C222 C 0.3328(3) 0.2723(5) 0.2792(3) 0.0282(14) Uani 1 1 d . . .
O223 O 0.2988(2) 0.1984(4) 0.2917(2) 0.0419(13) Uani 1 1 d . . .
N224 N 0.3687(3) 0.2742(5) 0.2303(2) 0.0356(14) Uani 1 1 d . C .
H41 H 0.3881 0.3324 0.2214 0.043 Uiso 1 1 calc R . .
C225 C 0.3756(3) 0.1788(5) 0.1915(3) 0.045(2) Uani 1 1 d . . .
H42 H 0.3369 0.1375 0.1948 0.054 Uiso 0.70 1 calc PR C 1
H43 H 0.3501 0.1166 0.2022 0.054 Uiso 0.30 1 d PR C 2
C226 C 0.3849(3) 0.1934(5) 0.1239(3) 0.059(4) Uani 0.70 1 d PR C 1
H44S H 0.3836 0.1215 0.1055 0.071 Uiso 0.70 1 d PR C 1
C227 C 0.3300(11) 0.2564(13) 0.0945(7) 0.103(8) Uani 0.70 1 d P C 1
H45A H 0.2967 0.2077 0.0835 0.155 Uiso 0.70 1 calc PR C 1
H46B H 0.3434 0.2927 0.0586 0.155 Uiso 0.70 1 calc PR C 1
H47C H 0.3154 0.3084 0.1232 0.155 Uiso 0.70 1 calc PR C 1
C228 C 0.4515(10) 0.2391(12) 0.1137(9) 0.143(11) Uani 0.70 1 d P C 1
H48D H 0.4570 0.3050 0.1362 0.215 Uiso 0.70 1 calc PR C 1
H49E H 0.4562 0.2526 0.0710 0.215 Uiso 0.70 1 calc PR C 1
H50F H 0.4823 0.1877 0.1278 0.215 Uiso 0.70 1 calc PR C 1
C22A C 0.3501(11) 0.2511(19) 0.1174(10) 0.019(5) Uiso 0.30 1 d P C 2
H51T H 0.3725 0.3194 0.1134 0.023 Uiso 0.30 1 calc PR C 2
C22B C 0.2812(11) 0.269(2) 0.1183(12) 0.036(6) Uiso 0.30 1 d P C 2
H52G H 0.2688 0.3189 0.0865 0.054 Uiso 0.30 1 calc PR C 2
H53H H 0.2706 0.2980 0.1572 0.054 Uiso 0.30 1 calc PR C 2
H54I H 0.2598 0.2020 0.1116 0.054 Uiso 0.30 1 calc PR C 2
C22C C 0.3655(13) 0.178(2) 0.0693(12) 0.055(8) Uani 0.30 1 d P C 2
H55J H 0.3503 0.1070 0.0788 0.083 Uiso 0.30 1 calc PR C 2
H56K H 0.4100 0.1750 0.0658 0.083 Uiso 0.30 1 calc PR C 2
H57L H 0.3464 0.2015 0.0313 0.083 Uiso 0.30 1 calc PR C 2
C229 C 0.4296(5) 0.1094(9) 0.2269(6) 0.046(3) Uani 0.70 1 d PD C 1
O230 O 0.4538(4) 0.1310(8) 0.2754(4) 0.065(2) Uani 0.70 1 d P C 1
O231 O 0.4440(8) 0.0225(11) 0.1935(8) 0.046(3) Uani 0.70 1 d PU C 1
C232 C 0.4940(6) -0.0455(12) 0.2211(8) 0.072(4) Uani 0.70 1 d PD C 1
H58M H 0.5339 -0.0138 0.2138 0.109 Uiso 0.70 1 calc PR C 1
H59N H 0.4920 -0.1159 0.2031 0.109 Uiso 0.70 1 calc PR C 1
H60O H 0.4887 -0.0511 0.2643 0.109 Uiso 0.70 1 calc PR C 1
C233 C 0.4410(9) 0.1568(15) 0.1837(9) 0.022(4) Uiso 0.30 1 d PD C 2
O234 O 0.4857(7) 0.2183(14) 0.1868(9) 0.049(5) Uani 0.30 1 d P C 2
O235 O 0.4372(18) 0.055(2) 0.176(2) 0.044(8) Uani 0.30 1 d PU C 2
C236 C 0.5042(14) 0.001(2) 0.182(2) 0.072(11) Uani 0.30 1 d PD C 2
H61P H 0.5304 0.0285 0.1513 0.108 Uiso 0.30 1 calc PR C 2
H62Q H 0.5002 -0.0753 0.1782 0.108 Uiso 0.30 1 calc PR C 2
H63R H 0.5227 0.0179 0.2220 0.108 Uiso 0.30 1 calc PR C 2
Co2 Co 0.27525(4) 0.44383(6) 0.66437(3) 0.02074(19) Uani 1 1 d . . .
N31 N 0.2066(2) 0.3314(4) 0.6273(2) 0.0250(12) Uani 1 1 d . . .
C32 C 0.2209(3) 0.2287(5) 0.6408(3) 0.0328(16) Uani 1 1 d . . .
S33 S 0.16599(11) 0.13699(16) 0.61691(11) 0.0576(6) Uani 1 1 d . . .
C34 C 0.1205(3) 0.2382(7) 0.5890(4) 0.048(2) Uani 1 1 d . . .
H64 H 0.0815 0.2280 0.5698 0.058 Uiso 1 1 calc R . .
C35 C 0.1475(3) 0.3356(6) 0.5978(3) 0.0314(15) Uani 1 1 d . . .
N41 N 0.3119(2) 0.2889(4) 0.6945(2) 0.0255(12) Uani 1 1 d . . .
C42 C 0.3649(3) 0.2711(5) 0.7269(3) 0.0275(14) Uani 1 1 d . . .
H65 H 0.3893 0.3299 0.7389 0.033 Uiso 1 1 calc R . .
C43 C 0.3855(3) 0.1682(5) 0.7437(3) 0.0301(15) Uani 1 1 d . . .
C44 C 0.3501(4) 0.0817(6) 0.7249(3) 0.0399(18) Uani 1 1 d . . .
H66 H 0.3622 0.0122 0.7356 0.048 Uiso 1 1 calc R . .
C45 C 0.2954(4) 0.0999(6) 0.6893(3) 0.0398(18) Uani 1 1 d . . .
H67 H 0.2711 0.0424 0.6752 0.048 Uiso 1 1 calc R . .
C46 C 0.2784(3) 0.2026(5) 0.6758(3) 0.0285(14) Uani 1 1 d . . .
N71 N 0.3479(2) 0.4442(4) 0.5999(2) 0.0227(11) Uani 1 1 d . . .
C72 C 0.3937(3) 0.5098(5) 0.6155(3) 0.0242(14) Uani 1 1 d . . .
S73 S 0.45792(8) 0.49948(15) 0.57168(8) 0.0360(4) Uani 1 1 d . . .
C74 C 0.4214(3) 0.4009(6) 0.5301(3) 0.0336(16) Uani 1 1 d . . .
H68 H 0.4387 0.3654 0.4974 0.040 Uiso 1 1 calc R . .
C75 C 0.3632(3) 0.3806(5) 0.5509(3) 0.0247(13) Uani 1 1 d . . .
N81 N 0.3436(2) 0.5532(4) 0.7066(2) 0.0244(11) Uani 1 1 d . . .
C82 C 0.3361(3) 0.6124(5) 0.7566(3) 0.0246(13) Uani 1 1 d . . .
H69 H 0.3063 0.5908 0.7840 0.030 Uiso 1 1 calc R . .
C83 C 0.3711(3) 0.7061(5) 0.7699(3) 0.0279(14) Uani 1 1 d . . .
C84 C 0.4138(3) 0.7386(5) 0.7282(3) 0.0327(15) Uani 1 1 d . . .
H70 H 0.4354 0.8029 0.7341 0.039 Uiso 1 1 calc R . .
C85 C 0.4249(3) 0.6754(5) 0.6769(3) 0.0293(14) Uani 1 1 d . . .
H71 H 0.4554 0.6943 0.6498 0.035 Uiso 1 1 calc R . .
C86 C 0.3882(3) 0.5814(5) 0.6675(3) 0.0260(14) Uani 1 1 d . . .
N111 N 0.2319(2) 0.5949(4) 0.6336(2) 0.0233(11) Uani 1 1 d . . .
C112 C 0.1893(3) 0.6259(5) 0.6728(3) 0.0235(13) Uani 1 1 d . . .
S113 S 0.16072(8) 0.75320(13) 0.66112(8) 0.0327(4) Uani 1 1 d . . .
C114 C 0.2073(3) 0.7663(5) 0.6004(3) 0.0303(15) Uani 1 1 d . . .
H72 H 0.2088 0.8277 0.5763 0.036 Uiso 1 1 calc R . .
C115 C 0.2421(3) 0.6768(5) 0.5912(3) 0.0215(13) Uani 1 1 d . . .
N121 N 0.2081(2) 0.4691(4) 0.7322(2) 0.0223(10) Uani 1 1 d . . .
C122 C 0.1956(3) 0.4023(5) 0.7784(3) 0.0261(14) Uani 1 1 d . . .
H73 H 0.2211 0.3426 0.7853 0.031 Uiso 1 1 calc R . .
C123 C 0.1464(3) 0.4194(5) 0.8160(3) 0.0306(15) Uani 1 1 d . . .
C124 C 0.1086(3) 0.5063(6) 0.8056(3) 0.0378(18) Uani 1 1 d . . .
H74 H 0.0745 0.5173 0.8300 0.045 Uiso 1 1 calc R . .
C125 C 0.1205(3) 0.5781(5) 0.7592(3) 0.0326(16) Uani 1 1 d . . .
H75 H 0.0955 0.6385 0.7523 0.039 Uiso 1 1 calc R . .
C126 C 0.1711(3) 0.5565(5) 0.7232(3) 0.0229(13) Uani 1 1 d . . .
C300 C 0.4449(3) 0.1584(6) 0.7799(3) 0.0353(16) Uani 1 1 d . . .
O301 O 0.4893(2) 0.2186(5) 0.7702(3) 0.0560(16) Uani 1 1 d . . .
N302 N 0.4475(3) 0.0857(4) 0.8237(2) 0.0326(13) Uani 1 1 d . . .
H76 H 0.4179 0.0393 0.8262 0.039 Uiso 1 1 calc R . .
C303 C 0.4993(3) 0.0835(5) 0.8674(3) 0.0321(15) Uani 1 1 d . . .
H77 H 0.5077 0.1568 0.8819 0.039 Uiso 1 1 calc R . .
C304 C 0.4823(3) 0.0119(6) 0.9229(3) 0.0389(17) Uani 1 1 d . . .
H78 H 0.4677 -0.0579 0.9072 0.047 Uiso 1 1 calc R . .
C305 C 0.5378(4) -0.0078(9) 0.9683(4) 0.065(3) Uani 1 1 d . . .
H79A H 0.5698 -0.0471 0.9482 0.097 Uiso 1 1 calc R . .
H80B H 0.5240 -0.0487 1.0025 0.097 Uiso 1 1 calc R . .
H81C H 0.5543 0.0600 0.9824 0.097 Uiso 1 1 calc R . .
C306 C 0.4282(4) 0.0657(8) 0.9565(4) 0.061(2) Uani 1 1 d . . .
H82D H 0.4401 0.1373 0.9685 0.092 Uiso 1 1 calc R . .
H83E H 0.4191 0.0245 0.9923 0.092 Uiso 1 1 calc R . .
H84F H 0.3917 0.0686 0.9297 0.092 Uiso 1 1 calc R . .
C307 C 0.5568(3) 0.0411(6) 0.8373(3) 0.0366(16) Uani 1 1 d . . .
O308 O 0.5570(2) -0.0318(4) 0.8013(2) 0.0446(12) Uani 1 1 d . . .
O309 O 0.6081(2) 0.0943(4) 0.8581(2) 0.0465(13) Uani 1 1 d . . .
C310 C 0.6671(3) 0.0595(7) 0.8335(4) 0.056(2) Uani 1 1 d . . .
H85A H 0.6792 -0.0082 0.8516 0.084 Uiso 1 1 calc R . .
H86B H 0.6988 0.1122 0.8429 0.084 Uiso 1 1 calc R . .
H87C H 0.6623 0.0514 0.7900 0.084 Uiso 1 1 calc R . .
C311 C 0.3572(3) 0.7751(6) 0.8240(3) 0.0353(16) Uani 1 1 d . . .
O312 O 0.3595(2) 0.8744(4) 0.8195(2) 0.0430(12) Uani 1 1 d . . .
N313 N 0.3418(3) 0.7233(5) 0.8745(2) 0.0356(14) Uani 1 1 d . . .
H88 H 0.3448 0.6543 0.8755 0.043 Uiso 1 1 calc R . .
C314 C 0.3203(3) 0.7798(6) 0.9281(3) 0.0394(17) Uani 1 1 d . . .
H89 H 0.3093 0.8534 0.9157 0.047 Uiso 1 1 calc R . .
C315 C 0.2613(4) 0.7264(8) 0.9532(4) 0.054(2) Uani 1 1 d . . .
H90 H 0.2465 0.7741 0.9853 0.064 Uiso 1 1 calc R . .
C316 C 0.2727(5) 0.6200(8) 0.9822(5) 0.078(3) Uani 1 1 d . . .
H91D H 0.2353 0.5957 1.0007 0.117 Uiso 1 1 calc R . .
H92E H 0.3057 0.6262 1.0130 0.117 Uiso 1 1 calc R . .
H93F H 0.2846 0.5692 0.9517 0.117 Uiso 1 1 calc R . .
C317 C 0.2129(5) 0.7254(13) 0.9048(5) 0.111(5) Uani 1 1 d . . .
H94G H 0.2125 0.6566 0.8848 0.166 Uiso 1 1 calc R . .
H95H H 0.2212 0.7807 0.8756 0.166 Uiso 1 1 calc R . .
H96I H 0.1729 0.7382 0.9220 0.166 Uiso 1 1 calc R . .
C318 C 0.3725(4) 0.7864(6) 0.9780(3) 0.0402(17) Uani 1 1 d . . .
O319 O 0.4233(3) 0.7470(5) 0.9734(2) 0.0613(16) Uani 1 1 d . . .
O320 O 0.3535(3) 0.8412(4) 1.0254(2) 0.0474(13) Uani 1 1 d . . .
C321 C 0.3964(4) 0.8499(7) 1.0783(3) 0.053(2) Uani 1 1 d . . .
H97A H 0.4003 0.7812 1.0980 0.080 Uiso 1 1 calc R . .
H98B H 0.3806 0.9016 1.1064 0.080 Uiso 1 1 calc R . .
H99C H 0.4366 0.8728 1.0652 0.080 Uiso 1 1 calc R . .
C322 C 0.1315(3) 0.3428(5) 0.8678(3) 0.0365(17) Uani 1 1 d . . .
O323 O 0.0763(2) 0.3288(5) 0.8803(3) 0.0570(16) Uani 1 1 d . . .
N324 N 0.1791(3) 0.2874(5) 0.8933(2) 0.0389(14) Uani 1 1 d . . .
H100 H 0.2164 0.2993 0.8815 0.047 Uiso 1 1 calc R . .
C325 C 0.1694(4) 0.2072(6) 0.9409(3) 0.0454(19) Uani 1 1 d . . .
H101 H 0.1363 0.1587 0.9255 0.054 Uiso 1 1 calc R . .
C326 C 0.2291(4) 0.1394(7) 0.9510(4) 0.058(2) Uani 1 1 d . . .
H102 H 0.2634 0.1873 0.9640 0.069 Uiso 1 1 calc R . .
C327 C 0.2203(5) 0.0562(7) 1.0009(4) 0.079(3) Uani 1 1 d . . .
H103 H 0.1873 0.0077 0.9885 0.118 Uiso 1 1 calc R . .
H104 H 0.2098 0.0918 1.0381 0.118 Uiso 1 1 calc R . .
H105 H 0.2584 0.0164 1.0076 0.118 Uiso 1 1 calc R . .
C328 C 0.2475(5) 0.0803(8) 0.8940(5) 0.080(3) Uani 1 1 d . . .
H106 H 0.2148 0.0314 0.8815 0.120 Uiso 1 1 calc R . .
H107 H 0.2854 0.0408 0.9026 0.120 Uiso 1 1 calc R . .
H108 H 0.2541 0.1312 0.8619 0.120 Uiso 1 1 calc R . .
C329 C 0.1455(6) 0.2620(8) 0.9981(4) 0.074(3) Uani 1 1 d . . .
O330 O 0.1058(5) 0.2184(7) 1.0288(3) 0.112(3) Uani 1 1 d . . .
O331 O 0.1772(4) 0.3503(5) 1.0118(3) 0.078(2) Uani 1 1 d . . .
C332 C 0.1655(8) 0.4006(10) 1.0707(5) 0.138(7) Uani 1 1 d . . .
H109 H 0.1224 0.4218 1.0716 0.207 Uiso 1 1 calc R . .
H110 H 0.1917 0.4628 1.0761 0.207 Uiso 1 1 calc R . .
H111 H 0.1747 0.3502 1.1030 0.207 Uiso 1 1 calc R . .
Cl1 Cl 0.17796(8) 0.53709(14) 0.24454(8) 0.0381(4) Uani 1 1 d . . .
O1A O 0.2324(2) 0.5937(4) 0.2686(2) 0.0422(12) Uani 1 1 d . . .
O1B O 0.1891(4) 0.4254(5) 0.2462(4) 0.102(3) Uani 1 1 d . . .
O1C O 0.1269(3) 0.5638(6) 0.2824(3) 0.075(2) Uani 1 1 d . . .
O1D O 0.1621(3) 0.5724(6) 0.1839(3) 0.076(2) Uani 1 1 d . . .
Cl2 Cl 0.35606(9) 0.38108(16) 0.88873(8) 0.0472(5) Uani 1 1 d . . .
O2A O 0.3100(4) 0.3392(16) 0.8507(4) 0.220(9) Uani 1 1 d . . .
O2B O 0.3687(6) 0.4871(6) 0.8756(4) 0.159(5) Uani 1 1 d . . .
O2C O 0.3361(4) 0.3713(5) 0.9495(3) 0.082(2) Uani 1 1 d . . .
O2D O 0.4088(3) 0.3205(6) 0.8766(4) 0.097(3) Uani 1 1 d . . .
Cl3 Cl 0.04419(7) 0.97265(13) 0.55385(8) 0.0352(4) Uani 1 1 d . . .
O3A O 0.0819(2) 1.0159(5) 0.5070(2) 0.0562(15) Uani 1 1 d . . .
O3B O 0.0832(3) 0.9139(4) 0.5961(2) 0.0552(15) Uani 1 1 d . . .
O3C O -0.0025(2) 0.9022(4) 0.5272(3) 0.0505(14) Uani 1 1 d . . .
O3D O 0.0132(3) 1.0573(4) 0.5838(3) 0.0615(17) Uani 1 1 d . . .
Cl4 Cl 0.44211(7) 0.96550(13) 0.58813(8) 0.0374(4) Uani 1 1 d . . .
O4A O 0.3749(2) 0.9698(4) 0.5857(2) 0.0499(13) Uani 1 1 d . . .
O4B O 0.4681(2) 1.0572(4) 0.5588(3) 0.0568(15) Uani 1 1 d . . .
O4C O 0.4635(3) 0.9681(6) 0.6515(3) 0.0674(17) Uani 1 1 d . . .
O4D O 0.4635(3) 0.8692(5) 0.5620(3) 0.074(2) Uani 1 1 d . . .
C400 C 0.0674(5) -0.1789(9) 0.2193(6) 0.098(4) Uani 1 1 d . . .
H112 H 0.0522 -0.2245 0.2510 0.147 Uiso 1 1 calc R . .
H113 H 0.1085 -0.2017 0.2089 0.147 Uiso 1 1 calc R . .
H114 H 0.0397 -0.1836 0.1838 0.147 Uiso 1 1 calc R . .
C401 C 0.0699(7) -0.0637(12) 0.2418(8) 0.118(5) Uani 1 1 d . . .
O402 O 0.0414(4) -0.0282(7) 0.2869(4) 0.109(3) Uani 1 1 d . . .
O403 O 0.1109(5) -0.0058(8) 0.2078(4) 0.124(4) Uani 1 1 d . . .
C404 C 0.1108(11) 0.1084(9) 0.2160(10) 0.206(12) Uani 1 1 d . . .
H115 H 0.0708 0.1352 0.2004 0.247 Uiso 1 1 calc R . .
H116 H 0.1130 0.1225 0.2596 0.247 Uiso 1 1 calc R . .
C405 C 0.1551(7) 0.1666(12) 0.1908(7) 0.130(5) Uani 1 1 d . . .
H117 H 0.1915 0.1227 0.1857 0.195 Uiso 1 1 calc R . .
H118 H 0.1657 0.2265 0.2168 0.195 Uiso 1 1 calc R . .
H119 H 0.1401 0.1925 0.1516 0.195 Uiso 1 1 calc R . .
O1 O 0.4918(4) 0.2574(7) 0.6379(4) 0.114(3) Uani 1 1 d . . .
O2 O 0.7689(6) 0.4086(11) 0.2424(5) 0.186(6) Uani 1 1 d . . .

loop_
_atom_site_aniso_label
_atom_site_aniso_U_11
_atom_site_aniso_U_22
_atom_site_aniso_U_33
_atom_site_aniso_U_23
_atom_site_aniso_U_13
_atom_site_aniso_U_12
Co1 0.0203(4) 0.0220(4) 0.0201(4) -0.0013(3) 0.0021(3) 0.0003(3)
N11 0.019(3) 0.024(3) 0.023(3) -0.004(2) -0.001(2) -0.004(2)
C12 0.020(3) 0.031(3) 0.023(3) -0.007(3) 0.000(3) -0.002(3)
C13 0.037(4) 0.031(4) 0.037(4) 0.006(3) 0.015(3) 0.014(3)
C14 0.052(5) 0.033(4) 0.040(4) 0.012(3) 0.004(4) 0.020(4)
C15 0.045(4) 0.028(4) 0.028(4) -0.001(3) 0.005(3) 0.003(3)
C16 0.021(3) 0.030(3) 0.021(3) -0.003(3) -0.002(2) 0.002(3)
N21 0.019(3) 0.038(3) 0.020(3) -0.004(2) 0.000(2) -0.003(2)
C22 0.021(3) 0.038(4) 0.023(3) 0.007(3) -0.002(2) -0.003(3)
C23 0.024(3) 0.066(5) 0.028(3) 0.007(4) 0.006(3) 0.001(4)
S24 0.0255(9) 0.0592(12) 0.0289(9) 0.0005(8) 0.0075(7) 0.0106(8)
C25 0.022(3) 0.032(4) 0.021(3) -0.007(3) 0.000(3) -0.002(3)
N51 0.020(3) 0.024(3) 0.022(3) -0.001(2) 0.005(2) 0.000(2)
C52 0.033(4) 0.025(3) 0.019(3) -0.004(3) 0.008(3) -0.004(3)
C53 0.040(4) 0.025(4) 0.041(4) -0.001(3) 0.006(3) -0.009(3)
C54 0.035(4) 0.040(4) 0.036(4) -0.009(3) 0.010(3) -0.012(3)
C55 0.021(3) 0.036(4) 0.029(3) -0.006(3) 0.003(3) -0.006(3)
C56 0.024(3) 0.026(3) 0.032(4) -0.006(3) 0.008(3) -0.002(3)
N61 0.028(3) 0.024(3) 0.017(3) 0.005(2) 0.003(2) 0.003(2)
C62 0.028(3) 0.030(4) 0.024(3) 0.004(3) 0.007(3) 0.010(3)
C63 0.040(4) 0.034(4) 0.036(4) -0.002(3) -0.006(3) 0.011(3)
S64 0.0496(12) 0.0246(9) 0.0574(12) -0.0047(8) -0.0095(9) 0.0072(8)
C65 0.029(3) 0.027(3) 0.026(3) 0.003(3) 0.003(3) -0.002(3)
N91 0.018(2) 0.017(3) 0.027(3) 0.000(2) 0.0014(19) -0.003(2)
C92 0.019(3) 0.024(3) 0.021(3) 0.000(2) 0.001(2) 0.001(2)
C93 0.023(3) 0.031(3) 0.033(4) -0.004(3) 0.002(3) -0.007(3)
C94 0.023(3) 0.038(4) 0.027(3) -0.005(3) 0.002(3) 0.000(3)
C95 0.028(3) 0.027(3) 0.020(3) 0.000(3) 0.005(3) 0.000(3)
C96 0.030(3) 0.026(3) 0.022(3) -0.002(3) 0.004(3) -0.002(3)
N101 0.023(3) 0.028(3) 0.024(3) 0.003(2) 0.004(2) 0.004(2)
C102 0.027(3) 0.022(3) 0.017(3) -0.001(2) 0.001(2) 0.005(3)
C103 0.033(4) 0.027(3) 0.021(3) 0.000(3) 0.005(3) -0.004(3)
S104 0.0308(9) 0.0307(9) 0.0292(9) -0.0060(7) 0.0077(7) -0.0105(7)
C105 0.019(3) 0.029(3) 0.021(3) -0.001(3) 0.001(2) 0.000(3)
C200 0.058(5) 0.034(4) 0.034(4) 0.006(3) 0.011(3) 0.012(4)
O201 0.130(6) 0.034(3) 0.077(4) 0.010(3) 0.056(4) 0.016(4)
N202 0.049(4) 0.027(3) 0.032(3) 0.003(2) 0.007(3) 0.007(3)
C203 0.053(5) 0.031(4) 0.030(4) 0.003(3) 0.009(3) -0.006(3)
C204 0.059(5) 0.052(5) 0.050(5) 0.009(4) -0.006(4) 0.000(4)
C205 0.049(5) 0.061(6) 0.087(7) 0.003(5) -0.001(5) 0.012(5)
C206 0.093(7) 0.055(6) 0.062(6) 0.001(5) -0.012(5) -0.001(5)
C207 0.050(5) 0.040(4) 0.039(4) 0.002(3) 0.007(4) 0.001(4)
O208 0.083(4) 0.058(4) 0.037(3) 0.008(3) 0.015(3) -0.022(3)
O209 0.054(3) 0.045(3) 0.032(3) 0.003(2) -0.004(2) -0.014(3)
C210 0.095(7) 0.082(7) 0.033(5) -0.013(5) 0.001(5) -0.015(6)
C211 0.026(4) 0.045(4) 0.033(4) -0.009(3) 0.005(3) -0.001(3)
O212 0.026(2) 0.049(3) 0.035(3) -0.009(2) 0.000(2) -0.016(2)
N213 0.021(3) 0.060(4) 0.048(4) 0.015(3) -0.008(3) -0.017(3)
C214 0.031(4) 0.075(6) 0.042(4) 0.010(4) -0.003(3) -0.015(4)
C215 0.069(6) 0.066(6) 0.058(6) 0.021(5) -0.020(5) 0.008(5)
C216 0.104(12) 0.128(14) 0.31(3) 0.076(16) -0.063(14) 0.008(10)
C21A 0.100(14) 0.073(11) 0.054(10) 0.022(8) 0.002(9) -0.019(10)
C21B 0.097(18) 0.047(13) 0.045(13) 0.008(10) 0.013(12) 0.017(12)
C218 0.057(6) 0.086(7) 0.045(5) 0.005(5) 0.002(5) -0.019(5)
O219 0.061(5) 0.155(8) 0.088(5) 0.007(5) -0.025(4) -0.049(5)
O220 0.087(5) 0.118(6) 0.043(4) -0.015(4) 0.011(3) -0.027(4)
C221 0.175(14) 0.166(15) 0.065(8) -0.052(9) 0.027(8) -0.053(12)
C222 0.030(3) 0.028(3) 0.027(3) -0.006(3) 0.005(3) -0.004(3)
O223 0.055(3) 0.035(3) 0.037(3) -0.012(2) 0.022(2) -0.010(2)
N224 0.042(3) 0.030(3) 0.036(3) -0.008(3) 0.017(3) -0.008(3)
C225 0.043(4) 0.055(5) 0.037(4) -0.028(4) 0.018(3) -0.019(4)
C226 0.093(10) 0.053(8) 0.035(7) -0.020(6) 0.024(7) -0.029(8)
C227 0.19(2) 0.068(11) 0.047(9) -0.005(8) -0.060(12) 0.001(12)
C228 0.22(2) 0.044(8) 0.177(19) -0.028(10) 0.175(19) -0.044(11)
C22C 0.059(18) 0.061(18) 0.044(16) -0.039(14) -0.017(13) 0.023(14)
C229 0.030(6) 0.049(7) 0.060(8) -0.011(6) 0.006(6) -0.004(5)
O230 0.048(5) 0.079(6) 0.067(6) -0.019(5) -0.019(4) 0.000(5)
O231 0.039(6) 0.024(7) 0.074(10) -0.017(6) -0.003(6) 0.015(6)
C232 0.049(8) 0.051(9) 0.117(14) -0.011(9) -0.004(8) 0.009(7)
O234 0.017(8) 0.050(11) 0.080(14) -0.033(10) -0.016(8) -0.006(7)
O235 0.024(11) 0.019(16) 0.09(2) -0.009(12) -0.002(13) 0.017(11)
C236 0.043(18) 0.039(19) 0.13(4) -0.015(19) 0.01(2) 0.028(15)
Co2 0.0220(4) 0.0208(4) 0.0195(4) 0.0015(3) 0.0023(3) 0.0031(3)
N31 0.018(3) 0.035(3) 0.022(3) 0.005(2) 0.000(2) -0.001(2)
C32 0.037(4) 0.028(4) 0.033(4) 0.009(3) 0.002(3) -0.004(3)
S33 0.0662(14) 0.0361(11) 0.0687(15) 0.0121(10) -0.0216(12) -0.0234(10)
C34 0.032(4) 0.060(5) 0.052(5) 0.018(4) -0.012(3) -0.021(4)
C35 0.026(3) 0.044(4) 0.025(3) 0.008(3) 0.008(3) -0.005(3)
N41 0.023(3) 0.028(3) 0.026(3) 0.003(2) 0.003(2) 0.004(2)
C42 0.027(3) 0.027(3) 0.029(4) 0.001(3) 0.004(3) 0.003(3)
C43 0.036(4) 0.029(4) 0.026(3) 0.008(3) 0.009(3) 0.010(3)
C44 0.057(5) 0.026(4) 0.037(4) 0.002(3) 0.002(4) 0.010(3)
C45 0.057(5) 0.025(4) 0.038(4) 0.000(3) -0.003(4) 0.001(3)
C46 0.034(4) 0.031(4) 0.021(3) 0.002(3) 0.002(3) 0.001(3)
N71 0.029(3) 0.021(3) 0.019(2) 0.006(2) 0.005(2) 0.001(2)
C72 0.026(3) 0.029(3) 0.018(3) 0.006(2) 0.001(2) 0.005(3)
S73 0.0246(8) 0.0501(11) 0.0337(9) -0.0025(8) 0.0071(7) -0.0008(8)
C74 0.037(4) 0.039(4) 0.025(4) -0.004(3) 0.007(3) 0.010(3)
C75 0.027(3) 0.021(3) 0.026(3) 0.001(3) -0.002(3) 0.010(3)
N81 0.019(3) 0.025(3) 0.029(3) 0.006(2) 0.000(2) 0.003(2)
C82 0.026(3) 0.026(3) 0.022(3) -0.001(3) 0.000(3) 0.005(3)
C83 0.033(4) 0.027(3) 0.023(3) 0.000(3) -0.006(3) 0.003(3)
C84 0.034(4) 0.032(4) 0.031(4) 0.006(3) -0.008(3) 0.000(3)
C85 0.028(3) 0.030(4) 0.029(4) 0.008(3) -0.004(3) 0.000(3)
C86 0.027(3) 0.027(3) 0.023(3) 0.007(3) -0.005(3) 0.003(3)
N111 0.020(3) 0.026(3) 0.024(3) 0.001(2) -0.003(2) 0.001(2)
C112 0.023(3) 0.027(3) 0.020(3) -0.002(3) 0.000(2) 0.008(3)
S113 0.0365(10) 0.0304(9) 0.0320(9) 0.0072(7) 0.0111(7) 0.0124(7)
C114 0.037(4) 0.026(3) 0.029(4) 0.009(3) 0.008(3) 0.009(3)
C115 0.024(3) 0.022(3) 0.018(3) 0.001(2) 0.003(2) 0.003(2)
N121 0.024(2) 0.025(3) 0.019(2) 0.000(2) 0.0020(19) 0.006(2)
C122 0.031(3) 0.023(3) 0.025(3) 0.000(3) 0.007(3) 0.002(3)
C123 0.033(4) 0.032(4) 0.027(3) 0.000(3) 0.004(3) -0.001(3)
C124 0.036(4) 0.051(5) 0.027(4) 0.011(3) 0.012(3) 0.016(3)
C125 0.025(3) 0.037(4) 0.036(4) 0.006(3) 0.011(3) 0.014(3)
C126 0.027(3) 0.022(3) 0.019(3) 0.003(2) -0.001(3) 0.003(3)
C300 0.036(4) 0.038(4) 0.033(4) 0.010(3) 0.009(3) 0.012(3)
O301 0.035(3) 0.073(4) 0.060(4) 0.041(3) -0.005(3) -0.002(3)
N302 0.033(3) 0.028(3) 0.037(3) 0.008(3) -0.003(3) 0.003(2)
C303 0.033(4) 0.031(4) 0.032(4) 0.005(3) 0.006(3) 0.003(3)
C304 0.032(4) 0.047(4) 0.038(4) 0.018(3) 0.001(3) -0.001(3)
C305 0.051(5) 0.100(8) 0.044(5) 0.020(5) -0.003(4) -0.008(5)
C306 0.054(5) 0.081(7) 0.050(5) 0.012(5) 0.018(4) 0.012(5)
C307 0.037(4) 0.036(4) 0.037(4) 0.012(3) -0.003(3) 0.002(3)
O308 0.049(3) 0.043(3) 0.041(3) -0.001(3) 0.004(2) 0.016(3)
O309 0.039(3) 0.045(3) 0.056(3) 0.003(3) 0.011(2) 0.009(2)
C310 0.036(4) 0.052(5) 0.080(6) 0.008(5) 0.021(4) 0.004(4)
C311 0.047(4) 0.029(4) 0.029(4) -0.005(3) -0.004(3) 0.007(3)
O312 0.066(4) 0.024(3) 0.039(3) -0.003(2) -0.002(2) 0.004(2)
N313 0.050(4) 0.026(3) 0.030(3) -0.006(2) 0.001(3) -0.001(3)
C314 0.052(5) 0.035(4) 0.031(4) -0.008(3) 0.003(3) 0.004(3)
C315 0.036(4) 0.081(6) 0.044(5) -0.020(4) 0.001(4) 0.002(4)
C316 0.090(7) 0.056(6) 0.091(7) -0.006(5) 0.046(6) -0.021(5)
C317 0.060(7) 0.194(15) 0.079(8) -0.030(9) -0.003(6) -0.002(8)
C318 0.047(5) 0.035(4) 0.040(4) 0.001(3) 0.010(4) -0.006(4)
O319 0.052(4) 0.088(5) 0.044(3) -0.013(3) -0.002(3) 0.004(3)
O320 0.064(4) 0.040(3) 0.038(3) -0.007(2) 0.010(3) -0.002(3)
C321 0.063(6) 0.059(5) 0.037(4) -0.011(4) -0.005(4) -0.014(4)
C322 0.047(5) 0.032(4) 0.031(4) 0.004(3) 0.013(3) 0.007(3)
O323 0.045(3) 0.064(4) 0.064(4) 0.029(3) 0.030(3) 0.011(3)
N324 0.039(3) 0.050(4) 0.029(3) 0.010(3) 0.008(3) 0.003(3)
C325 0.072(6) 0.036(4) 0.028(4) 0.010(3) 0.003(4) -0.006(4)
C326 0.077(6) 0.044(5) 0.051(5) 0.017(4) -0.030(5) 0.002(4)
C327 0.126(9) 0.040(5) 0.068(6) 0.020(5) -0.022(6) 0.007(6)
C328 0.079(7) 0.075(7) 0.084(7) -0.015(6) -0.008(6) 0.033(6)
C329 0.122(9) 0.058(6) 0.043(5) 0.013(5) 0.021(6) 0.012(6)
O330 0.182(9) 0.091(6) 0.069(5) -0.001(4) 0.074(5) -0.026(6)
O331 0.150(7) 0.047(4) 0.039(3) -0.012(3) 0.031(4) -0.015(4)
C332 0.29(2) 0.070(8) 0.059(7) -0.023(6) 0.063(10) -0.046(10)
Cl1 0.0436(10) 0.0355(10) 0.0353(10) -0.0014(8) 0.0024(8) -0.0068(8)
O1A 0.041(3) 0.044(3) 0.043(3) -0.010(2) 0.011(2) -0.010(2)
O1B 0.117(6) 0.035(4) 0.149(7) -0.015(4) -0.066(6) 0.004(4)
O1C 0.053(4) 0.115(6) 0.057(4) -0.015(4) 0.008(3) -0.029(4)
O1D 0.098(5) 0.091(5) 0.038(3) 0.014(3) -0.012(3) -0.012(4)
Cl2 0.0534(12) 0.0513(12) 0.0365(10) 0.0023(9) -0.0041(9) 0.0111(9)
O2A 0.061(5) 0.53(3) 0.065(5) -0.060(10) -0.013(4) -0.048(10)
O2B 0.268(12) 0.058(5) 0.161(8) 0.062(5) 0.141(9) 0.086(7)
O2C 0.141(7) 0.064(4) 0.040(4) 0.008(3) 0.013(4) -0.014(4)
O2D 0.073(5) 0.057(4) 0.163(8) 0.018(5) 0.022(5) 0.018(4)
Cl3 0.0302(8) 0.0252(8) 0.0504(10) 0.0071(8) 0.0044(7) 0.0006(7)
O3A 0.049(3) 0.066(4) 0.054(3) 0.017(3) 0.008(3) -0.020(3)
O3B 0.052(3) 0.058(4) 0.055(3) 0.014(3) -0.005(3) 0.021(3)
O3C 0.037(3) 0.041(3) 0.074(4) -0.015(3) 0.010(3) -0.013(2)
O3D 0.047(3) 0.033(3) 0.105(5) -0.022(3) 0.006(3) 0.003(2)
Cl4 0.0278(8) 0.0285(9) 0.0561(11) 0.0043(8) 0.0033(7) -0.0011(7)
O4A 0.028(2) 0.041(3) 0.081(4) -0.018(3) 0.005(2) -0.004(2)
O4B 0.043(3) 0.045(3) 0.081(4) 0.025(3) -0.005(3) -0.013(3)
O4C 0.050(3) 0.094(5) 0.058(4) 0.015(4) -0.002(3) 0.003(3)
O4D 0.057(4) 0.047(3) 0.119(6) -0.017(4) 0.039(4) 0.007(3)
C400 0.077(8) 0.065(7) 0.151(12) -0.030(7) 0.000(7) -0.016(6)
C401 0.125(12) 0.092(10) 0.134(13) -0.050(10) -0.047(10) 0.056(9)
O402 0.113(6) 0.097(6) 0.119(7) -0.023(6) 0.035(5) -0.021(5)
O403 0.164(9) 0.092(7) 0.119(7) 0.010(6) 0.045(7) -0.006(6)
C404 0.32(3) 0.032(7) 0.28(2) -0.021(10) 0.21(2) -0.014(11)
C405 0.150(14) 0.105(11) 0.134(12) 0.017(10) -0.012(11) -0.014(10)
O1 0.132(7) 0.117(7) 0.092(6) 0.017(5) 0.008(5) -0.021(6)
O2 0.175(11) 0.237(15) 0.146(9) 0.070(10) 0.021(8) 0.081(10)

loop_
_atom_type_symbol
_atom_type_description
_atom_type_scat_dispersion_real
_atom_type_scat_dispersion_imag
_atom_type_scat_source
C C 0.0033 0.0016 'International Tables Vol C Tables 4.2.6.8 and 6.1.1.4'
H H 0.0000 0.0000 'International Tables Vol C Tables 4.2.6.8 and 6.1.1.4'
N N 0.0061 0.0033 'International Tables Vol C Tables 4.2.6.8 and 6.1.1.4'
O O 0.0106 0.0060 'International Tables Vol C Tables 4.2.6.8 and 6.1.1.4'
S S 0.1246 0.1234 'International Tables Vol C Tables 4.2.6.8 and 6.1.1.4'
Cl Cl 0.1484 0.1585 'International Tables Vol C Tables 4.2.6.8 and 6.1.1.4'
Co Co 0.3494 0.9721 'International Tables Vol C Tables 4.2.6.8 and 6.1.1.4'

loop_
_geom_angle_atom_site_label_1
_geom_angle_atom_site_label_2
_geom_angle_atom_site_label_3
_geom_angle
N51 Co1 N91 91.94(18)
N51 Co1 N11 101.63(19)
N91 Co1 N11 98.10(18)
N51 Co1 N21 87.13(19)
N91 Co1 N21 174.61(19)
N11 Co1 N21 76.91(19)
N51 Co1 N101 169.83(18)
N91 Co1 N101 78.19(18)
N11 Co1 N101 82.40(19)
N21 Co1 N101 102.93(19)
N51 Co1 N61 78.1(2)
N91 Co1 N61 81.44(18)
N11 Co1 N61 179.43(19)
N21 Co1 N61 103.53(19)
N101 Co1 N61 97.83(19)
C12 N11 C16 117.1(5)
C12 N11 Co1 114.7(4)
C16 N11 Co1 127.3(4)
N11 C12 C13 121.7(6)
N11 C12 C25 115.0(5)
C13 C12 C25 123.3(5)
C14 C13 C12 118.7(6)
C13 C14 C15 119.8(6)
C16 C15 C14 118.0(6)
C16 C15 C200 123.3(6)
C14 C15 C200 118.2(6)
C15 C16 N11 124.4(6)
C25 N21 C22 110.4(5)
C25 N21 Co1 113.2(4)
C22 N21 Co1 136.2(4)
C23 C22 N21 114.5(6)
C23 C22 C35 125.6(6)
N21 C22 C35 119.8(5)
C22 C23 S24 110.7(5)
C25 S24 C23 89.9(3)
N21 C25 C12 120.1(5)
N21 C25 S24 114.5(5)
C12 C25 S24 125.3(5)
C56 N51 C52 117.4(5)
C56 N51 Co1 126.0(4)
C52 N51 Co1 116.6(4)
N51 C52 C53 124.1(6)
N51 C52 C65 113.2(5)
C53 C52 C65 122.4(6)
C52 C53 C54 117.2(7)
C55 C54 C53 120.6(6)
C54 C55 C56 117.7(6)
C54 C55 C211 119.9(6)
C56 C55 C211 122.4(6)
N51 C56 C55 123.0(6)
C65 N61 C62 111.0(5)
C65 N61 Co1 110.2(4)
C62 N61 Co1 135.7(4)
C63 C62 N61 113.2(6)
C63 C62 C75 124.3(6)
N61 C62 C75 122.4(5)
C62 C63 S64 111.2(5)
C63 S64 C65 90.1(3)
N61 C65 C52 121.3(5)
N61 C65 S64 114.4(5)
C52 C65 S64 124.0(5)
C96 N91 C92 117.7(5)
C96 N91 Co1 126.4(4)
C92 N91 Co1 114.6(4)
N91 C92 C93 122.2(5)
N91 C92 C105 113.8(5)
C93 C92 C105 124.0(5)
C92 C93 C94 118.4(6)
C95 C94 C93 119.2(5)
C96 C95 C94 118.4(6)
C96 C95 C222 116.6(5)
C94 C95 C222 124.8(5)
N91 C96 C95 124.1(6)
C105 N101 C102 110.8(5)
C105 N101 Co1 111.5(4)
C102 N101 Co1 135.0(4)
C103 C102 N101 114.8(5)
C103 C102 C115 123.1(5)
N101 C102 C115 122.0(5)
C102 C103 S104 110.4(5)
C103 S104 C105 89.8(3)
N101 C105 C92 120.5(5)
N101 C105 S104 114.2(4)
C92 C105 S104 125.2(4)
O201 C200 N202 123.7(7)
O201 C200 C15 118.9(6)
N202 C200 C15 117.3(6)
C200 N202 C203 120.1(6)
N202 C203 C207 112.5(6)
N202 C203 C204 111.5(6)
C207 C203 C204 110.2(6)
C205 C204 C206 115.1(8)
C205 C204 C203 111.6(7)
C206 C204 C203 109.8(7)
O208 C207 O209 125.2(7)
O208 C207 C203 122.7(7)
O209 C207 C203 112.0(6)
C207 O209 C210 113.9(6)
O212 C211 N213 122.9(6)
O212 C211 C55 119.5(6)
N213 C211 C55 117.6(6)
C211 N213 C214 120.9(6)
N213 C214 C218 110.7(7)
N213 C214 C215 112.5(6)
C218 C214 C215 112.8(7)
C216 C215 C21B 95.6(8)
C216 C215 C21A 97.2(7)
C21B C215 C21A 127.0(13)
C216 C215 C214 111.2(4)
C21B C215 C214 111.7(10)
C21A C215 C214 110.8(9)
O219 C218 O220 126.1(9)
O219 C218 C214 122.4(9)
O220 C218 C214 111.3(7)
C218 O220 C221 114.2(9)
O223 C222 N224 124.2(6)
O223 C222 C95 119.0(5)
N224 C222 C95 116.8(6)
C222 N224 C225 121.3(5)
C233 C225 N224 109.9(9)
C233 C225 C226 75.1(9)
N224 C225 C226 119.2(3)
C233 C225 C229 43.6(9)
N224 C225 C229 103.9(6)
C226 C225 C229 114.5(5)
C233 C225 C22A 103.6(11)
N224 C225 C22A 94.4(8)
C226 C225 C22A 32.7(7)
C229 C225 C22A 146.3(8)
C225 C226 C227 110.1(8)
C225 C226 C228 109.8(9)
C227 C226 C228 116.5(12)
C22C C22A C22B 111(2)
C22C C22A C225 104.7(18)
C22B C22A C225 108.1(15)
O230 C229 O231 124.3(12)
O230 C229 C225 125.7(10)
O231 C229 C225 110.0(10)
C229 O231 C232 114.5(14)
O234 C233 O235 132(2)
O234 C233 C225 129.4(16)
O235 C233 C225 98(2)
C233 O235 C236 111(3)
N121 Co2 N71 170.7(2)
N121 Co2 N31 83.64(19)
N71 Co2 N31 104.75(19)
N121 Co2 N41 99.53(19)
N71 Co2 N41 86.47(18)
N31 Co2 N41 76.95(19)
N121 Co2 N81 94.20(19)
N71 Co2 N81 77.56(19)
N31 Co2 N81 176.90(19)
N41 Co2 N81 101.3(2)
N121 Co2 N111 78.29(18)
N71 Co2 N111 96.11(18)
N31 Co2 N111 99.45(19)
N41 Co2 N111 176.04(19)
N81 Co2 N111 82.25(18)
C32 N31 C35 109.4(5)
C32 N31 Co2 112.6(4)
C35 N31 Co2 137.6(4)
N31 C32 C46 120.5(6)
N31 C32 S33 114.7(5)
C46 C32 S33 124.7(5)
C34 S33 C32 89.7(4)
C35 C34 S33 112.2(5)
C34 C35 N31 114.0(6)
C34 C35 C22 125.4(6)
N31 C35 C22 120.6(6)
C42 N41 C46 117.6(5)
C42 N41 Co2 126.8(4)
C46 N41 Co2 115.6(4)
N41 C42 C43 123.1(6)
C44 C43 C42 118.3(6)
C44 C43 C300 123.4(6)
C42 C43 C300 118.3(6)
C43 C44 C45 118.8(6)
C46 C45 C44 119.0(7)
N41 C46 C45 123.2(6)
N41 C46 C32 114.3(6)
C45 C46 C32 122.5(6)
C72 N71 C75 111.2(5)
C72 N71 Co2 112.6(4)
C75 N71 Co2 135.3(4)
N71 C72 C86 120.2(5)
N71 C72 S73 114.6(4)
C86 C72 S73 125.1(5)
C74 S73 C72 89.4(3)
C75 C74 S73 111.3(5)
C74 C75 N71 113.5(6)
C74 C75 C62 123.8(6)
N71 C75 C62 122.6(5)
C82 N81 C86 119.1(5)
C82 N81 Co2 126.3(4)
C86 N81 Co2 112.0(4)
N81 C82 C83 123.0(6)
C84 C83 C82 117.8(6)
C84 C83 C311 120.8(6)
C82 C83 C311 121.0(6)
C83 C84 C85 120.3(6)
C84 C85 C86 118.0(6)
N81 C86 C85 121.5(6)
N81 C86 C72 114.6(5)
C85 C86 C72 123.9(6)
C112 N111 C115 110.2(5)
C112 N111 Co2 110.1(4)
C115 N111 Co2 138.7(4)
N111 C112 C126 121.5(5)
N111 C112 S113 114.9(4)
C126 C112 S113 123.5(4)
C114 S113 C112 89.3(3)
C115 C114 S113 112.3(5)
C114 C115 N111 113.3(5)
C114 C115 C102 123.8(5)
N111 C115 C102 122.9(5)
C122 N121 C126 118.2(5)
C122 N121 Co2 126.3(4)
C126 N121 Co2 115.1(4)
N121 C122 C123 122.2(6)
C124 C123 C122 119.1(6)
C124 C123 C322 118.6(6)
C122 C123 C322 122.3(6)
C123 C124 C125 120.6(6)
C124 C125 C126 117.4(6)
N121 C126 C125 122.5(5)
N121 C126 C112 114.2(5)
C125 C126 C112 123.3(5)
O301 C300 N302 122.0(7)
O301 C300 C43 120.7(6)
N302 C300 C43 117.3(6)
C300 N302 C303 120.5(6)
N302 C303 C307 109.8(5)
N302 C303 C304 109.4(5)
C307 C303 C304 111.0(5)
C305 C304 C306 109.7(7)
C305 C304 C303 113.3(6)
C306 C304 C303 108.9(6)
O308 C307 O309 124.7(7)
O308 C307 C303 124.8(7)
O309 C307 C303 110.5(6)
C307 O309 C310 115.9(6)
O312 C311 N313 124.1(6)
O312 C311 C83 119.7(6)
N313 C311 C83 116.2(6)
C311 N313 C314 122.0(6)
N313 C314 C318 110.8(6)
N313 C314 C315 111.5(6)
C318 C314 C315 110.6(6)
C317 C315 C316 113.9(10)
C317 C315 C314 108.3(8)
C316 C315 C314 114.3(7)
O319 C318 O320 125.8(7)
O319 C318 C314 123.8(7)
O320 C318 C314 110.4(6)
C318 O320 C321 117.4(6)
O323 C322 N324 123.9(6)
O323 C322 C123 118.8(6)
N324 C322 C123 117.0(6)
C322 N324 C325 121.5(6)
N324 C325 C329 109.9(6)
N324 C325 C326 109.7(6)
C329 C325 C326 115.2(7)
C328 C326 C327 107.7(8)
C328 C326 C325 112.8(7)
C327 C326 C325 110.7(8)
O330 C329 O331 127.1(9)
O330 C329 C325 120.7(9)
O331 C329 C325 111.8(8)
C329 O331 C332 116.9(8)
O1B Cl1 O1D 111.2(5)
O1B Cl1 O1C 110.2(5)
O1D Cl1 O1C 107.8(4)
O1B Cl1 O1A 109.7(4)
O1D Cl1 O1A 110.5(4)
O1C Cl1 O1A 107.4(3)
O2A Cl2 O2B 112.3(9)
O2A Cl2 O2D 104.5(7)
O2B Cl2 O2D 108.1(5)
O2A Cl2 O2C 107.5(5)
O2B Cl2 O2C 110.3(5)
O2D Cl2 O2C 114.1(5)
O3D Cl3 O3B 110.7(4)
O3D Cl3 O3A 109.8(4)
O3B Cl3 O3A 108.9(3)
O3D Cl3 O3C 108.1(3)
O3B Cl3 O3C 109.5(3)
O3A Cl3 O3C 109.9(3)
O4D Cl4 O4B 110.9(4)
O4D Cl4 O4A 110.9(4)
O4B Cl4 O4A 111.0(3)
O4D Cl4 O4C 108.2(4)
O4B Cl4 O4C 107.4(4)
O4A Cl4 O4C 108.3(3)
O402 C401 O403 125.3(13)
O402 C401 C400 125.0(17)
O403 C401 C400 109.6(13)
C401 O403 C404 116.6(11)
C405 C404 O403 119.0(14)

loop_
_geom_bond_atom_site_label_1
_geom_bond_atom_site_label_2
_geom_bond_distance
Co1 N51 2.093(5)
Co1 N91 2.146(4)
Co1 N11 2.147(5)
Co1 N21 2.147(5)
Co1 N101 2.153(5)
Co1 N61 2.191(5)
N11 C12 1.362(7)
N11 C16 1.362(7)
C12 C13 1.395(9)
C12 C25 1.425(9)
C13 C14 1.386(9)
C14 C15 1.393(9)
C15 C16 1.355(9)
C15 C200 1.489(10)
N21 C25 1.330(8)
N21 C22 1.384(8)
C22 C23 1.359(9)
C22 C35 1.461(9)
C23 S24 1.711(8)
S24 C25 1.702(6)
N51 C56 1.338(8)
N51 C52 1.358(8)
C52 C53 1.370(9)
C52 C65 1.468(9)
C53 C54 1.390(10)
C54 C55 1.386(10)
C55 C56 1.393(9)
C55 C211 1.514(9)
N61 C65 1.321(8)
N61 C62 1.385(8)
C62 C63 1.385(9)
C62 C75 1.463(9)
C63 S64 1.687(7)
S64 C65 1.714(7)
N91 C96 1.333(7)
N91 C92 1.356(7)
C92 C93 1.390(8)
C92 C105 1.474(8)
C93 C94 1.400(9)
C94 C95 1.379(9)
C95 C96 1.377(8)
C95 C222 1.495(9)
N101 C105 1.326(7)
N101 C102 1.376(8)
C102 C103 1.369(9)
C102 C115 1.471(8)
C103 S104 1.710(6)
S104 C105 1.722(6)
C200 O201 1.238(9)
C200 N202 1.335(9)
N202 C203 1.457(8)
C203 C207 1.539(10)
C203 C204 1.588(11)
C204 C205 1.509(12)
C204 C206 1.537(12)
C207 O208 1.208(8)
C207 O209 1.312(9)
O209 C210 1.457(9)
C211 O212 1.239(8)
C211 N213 1.317(9)
N213 C214 1.442(9)
C214 C218 1.511(12)
C214 C215 1.520(11)
C215 C216 1.4694
C215 C21B 1.488(14)
C215 C21A 1.497(12)
C218 O219 1.194(10)
C218 O220 1.352(11)
O220 C221 1.478(12)
C222 O223 1.210(7)
C222 N224 1.341(8)
N224 C225 1.469(8)
C225 C233 1.443(19)
C225 C226 1.5109
C225 C229 1.616(14)
C225 C22A 1.91(2)
C226 C227 1.534(19)
C226 C228 1.558(18)
C22A C22C 1.44(3)
C22A C22B 1.49(3)
C229 O230 1.193(13)
C229 O231 1.35(2)
O231 C232 1.476(18)
C233 O234 1.22(2)
C233 O235 1.28(4)
O235 C236 1.59(4)
Co2 N121 2.127(4)
Co2 N71 2.139(5)
Co2 N31 2.165(5)
Co2 N41 2.173(5)
Co2 N81 2.178(5)
Co2 N111 2.190(5)
N31 C32 1.343(8)
N31 C35 1.398(8)
C32 C46 1.462(9)
C32 S33 1.705(7)
S33 C34 1.691(8)
C34 C35 1.353(10)
N41 C42 1.332(8)
N41 C46 1.346(8)
C42 C43 1.397(9)
C43 C44 1.370(10)
C43 C300 1.478(10)
C44 C45 1.399(10)
C45 C46 1.357(9)
N71 C72 1.311(8)
N71 C75 1.381(7)
C72 C86 1.453(9)
C72 S73 1.710(6)
S73 C74 1.700(7)
C74 C75 1.365(9)
N81 C82 1.334(7)
N81 C86 1.350(8)
C82 C83 1.410(9)
C83 C84 1.377(9)
C83 C311 1.501(9)
C84 C85 1.396(9)
C85 C86 1.418(9)
N111 C112 1.331(7)
N111 C115 1.401(7)
C112 C126 1.464(8)
C112 S113 1.713(6)
S113 C114 1.698(6)
C114 C115 1.359(8)
N121 C122 1.343(7)
N121 C126 1.355(8)
C122 C123 1.377(8)
C123 C124 1.364(9)
C123 C322 1.523(9)
C124 C125 1.384(9)
C125 C126 1.389(8)
C300 O301 1.234(8)
C300 N302 1.316(8)
N302 C303 1.438(8)
C303 C307 1.512(9)
C303 C304 1.560(9)
C304 C305 1.538(10)
C304 C306 1.548(10)
C307 O308 1.201(8)
C307 O309 1.346(9)
O309 C310 1.457(8)
C311 O312 1.239(8)
C311 N313 1.329(9)
N313 C314 1.456(8)
C314 C318 1.535(10)
C314 C315 1.547(11)
C315 C317 1.455(13)
C315 C316 1.484(13)
C318 O319 1.202(9)
C318 O320 1.316(8)
O320 C321 1.454(9)
C322 O323 1.235(8)
C322 N324 1.335(9)
N324 C325 1.461(9)
C325 C329 1.529(12)
C325 C326 1.540(11)
C326 C328 1.512(13)
C326 C327 1.520(12)
C329 O330 1.230(12)
C329 O331 1.319(12)
O331 C332 1.462(11)
Cl1 O1B 1.409(6)
Cl1 O1D 1.426(6)
Cl1 O1C 1.434(6)
Cl1 O1A 1.443(5)
Cl2 O2A 1.370(9)
Cl2 O2B 1.379(8)
Cl2 O2D 1.392(7)
Cl2 O2C 1.416(6)
Cl3 O3D 1.418(5)
Cl3 O3B 1.424(5)
Cl3 O3A 1.432(5)
Cl3 O3C 1.436(5)
Cl4 O4D 1.411(6)
Cl4 O4B 1.431(5)
Cl4 O4A 1.439(5)
Cl4 O4C 1.444(6)
C400 C401 1.515(16)
C401 O402 1.259(16)
C401 O403 1.374(19)
O403 C404 1.432(14)
C404 C405 1.328(18)
